data_4321506
loop_
_publ_author_name
'Timothy J. Boyle'
'Dawn M. Pedrotty'
'Todd M. Alam'
'Sara C. Vick'
'Mark A. Rodriguez'

_publ_section_title
;
 Structural Diversity in Solvated Lithium Aryloxides. Syntheses,
 Characterization, and Structures of [Li(OAr)(THF)x]n and [Li(OAr)(py)x]2
 Complexes Where OAr = OC6H5, OC6H4(2-Me), OC6H3(2,6-(Me))2, OC6H4(2-Pri),
 OC6H3(2,6-(Pri))2, OC6H4(2-But), OC6H3(2,6-(But))2
;
_journal_name_full 'Inorganic Chemistry'
_journal_page_first 5133
_journal_page_last 5146
_journal_paper_doi 10.1021/ic000432a
_journal_volume 39
_journal_year 2000
_chemical_formula_sum 'C18 H29 Li O3'
_chemical_formula_weight 300.35
_chemical_name_common '[Li(OBP)(THF)2]2'
_chemical_name_systematic
; 
 ? 
;
_space_group_IT_number 14
_symmetry_cell_setting monoclinic
_symmetry_space_group_name_Hall '-P 2yn'
_symmetry_space_group_name_H-M 'P 1 21/n 1'
_atom_sites_solution_hydrogens geom
_atom_sites_solution_primary direct
_atom_sites_solution_secondary difmap
_audit_creation_method SHELXL-97
_cell_angle_alpha 90.00
_cell_angle_beta 105.3260(10)
_cell_angle_gamma 90.00
_cell_formula_units_Z 4
_cell_length_a 9.1510(7)
_cell_length_b 14.4287(12)
_cell_length_c 14.1346(12)
_cell_measurement_reflns_used 101
_cell_measurement_temperature 293(2)
_cell_volume 1799.9(3)
_computing_cell_refinement 'Bruker SMART'
_computing_data_collection 'Bruker SMART'
_computing_data_reduction 'Bruker SHELXTL'
_computing_molecular_graphics 'Bruker SHELXTL'
_computing_publication_material 'Bruker SHELXTL'
_computing_structure_refinement 'SHELXL-97 (Sheldrick, 1997)'
_computing_structure_solution 'SHELXS-97 (Sheldrick, 1990)'
_diffrn_ambient_temperature 293(2)
_diffrn_measured_fraction_theta_full 0.930
_diffrn_measured_fraction_theta_max 0.930
_diffrn_measurement_device_type 'CCD area detector'
_diffrn_measurement_method 'phi and omega scans'
_diffrn_radiation_monochromator graphite
_diffrn_radiation_source 'fine-focus sealed tube'
_diffrn_radiation_type MoK\a
_diffrn_radiation_wavelength 0.71073
_diffrn_reflns_av_R_equivalents 0.0261
_diffrn_reflns_av_sigmaI/netI 0.0341
_diffrn_reflns_limit_h_max 11
_diffrn_reflns_limit_h_min -11
_diffrn_reflns_limit_k_max 18
_diffrn_reflns_limit_k_min -12
_diffrn_reflns_limit_l_max 17
_diffrn_reflns_limit_l_min -17
_diffrn_reflns_number 11255
_diffrn_reflns_theta_full 28.27
_diffrn_reflns_theta_max 28.27
_diffrn_reflns_theta_min 2.06
_exptl_absorpt_coefficient_mu 0.072
_exptl_absorpt_correction_type none
_exptl_crystal_density_diffrn 1.108
_exptl_crystal_density_method 'not measured'
_exptl_crystal_F_000 656
_refine_diff_density_max 0.282
_refine_diff_density_min -0.221
_refine_diff_density_rms 0.038
_refine_ls_extinction_method none
_refine_ls_goodness_of_fit_ref 1.015
_refine_ls_hydrogen_treatment mixed
_refine_ls_matrix_type full
_refine_ls_number_parameters 202
_refine_ls_number_reflns 4149
_refine_ls_number_restraints 0
_refine_ls_restrained_S_all 1.015
_refine_ls_R_factor_all 0.0916
_refine_ls_R_factor_gt 0.0527
_refine_ls_shift/su_max 0.000
_refine_ls_shift/su_mean 0.000
_refine_ls_structure_factor_coef Fsqd
_refine_ls_weighting_details 'calc w=1/[\s^2^(Fo^2^)+(0.0914P)^2^+0.1311P] where P=(Fo^2^+2Fc^2^)/3'
_refine_ls_weighting_scheme calc
_refine_ls_wR_factor_gt 0.1471
_refine_ls_wR_factor_ref 0.1724
_reflns_number_gt 2494
_reflns_number_total 4149
_reflns_threshold_expression >2sigma(I)
_cod_data_source_file ic000432a_6.cif
_cod_data_source_block tjb036s
_cod_database_code 4321506

loop_
_symmetry_equiv_pos_as_xyz
'x, y, z'
'-x+1/2, y+1/2, -z+1/2'
'-x, -y, -z'
'x-1/2, -y-1/2, z-1/2'

loop_
_atom_site_label
_atom_site_type_symbol
_atom_site_fract_x
_atom_site_fract_y
_atom_site_fract_z
_atom_site_U_iso_or_equiv
_atom_site_adp_type
_atom_site_occupancy
_atom_site_symmetry_multiplicity
_atom_site_calc_flag
_atom_site_refinement_flags
_atom_site_disorder_assembly
_atom_site_disorder_group
Li1 Li 0.5925(3) 0.00234(19) 0.5840(2) 0.0425(6) Uani 1 1 d . . .
O1 O 0.49701(12) 0.09912(7) 0.49780(8) 0.0403(3) Uani 1 1 d . . .
O2 O 0.56481(18) 0.02408(10) 0.71812(9) 0.0643(4) Uani 1 1 d . . .
O3 O 0.81760(15) -0.01717(9) 0.63525(10) 0.0591(4) Uani 1 1 d . . .
C1 C 0.42430(17) 0.17105(11) 0.52153(11) 0.0362(4) Uani 1 1 d . . .
C2 C 0.46437(17) 0.26469(11) 0.50810(11) 0.0373(4) Uani 1 1 d . . .
C3 C 0.3802(2) 0.33455(12) 0.53786(13) 0.0497(5) Uani 1 1 d . . .
H3 H 0.4055 0.3960 0.5300 0.060 Uiso 1 1 calc R . .
C4 C 0.2609(2) 0.31660(16) 0.57853(14) 0.0601(6) Uani 1 1 d . . .
H4 H 0.2078 0.3652 0.5972 0.072 Uiso 1 1 calc R . .
C5 C 0.2218(2) 0.22665(16) 0.59087(13) 0.0562(5) Uani 1 1 d . . .
H5 H 0.1422 0.2135 0.6182 0.067 Uiso 1 1 calc R . .
C6 C 0.3016(2) 0.15590(14) 0.56245(13) 0.0496(5) Uani 1 1 d . . .
H6 H 0.2732 0.0952 0.5706 0.060 Uiso 1 1 calc R . .
C7 C 0.59535(19) 0.28728(11) 0.46401(13) 0.0460(4) Uani 1 1 d . . .
C8 C 0.7440(2) 0.24827(14) 0.52909(17) 0.0635(6) Uani 1 1 d . . .
H8A H 0.7634 0.2750 0.5934 0.095 Uiso 1 1 calc R . .
H8B H 0.8257 0.2632 0.5009 0.095 Uiso 1 1 calc R . .
H8C H 0.7360 0.1822 0.5337 0.095 Uiso 1 1 calc R . .
C9 C 0.5656(2) 0.24571(14) 0.36078(14) 0.0595(5) Uani 1 1 d . . .
H9A H 0.5553 0.1797 0.3644 0.089 Uiso 1 1 calc R . .
H9B H 0.6488 0.2600 0.3338 0.089 Uiso 1 1 calc R . .
H9C H 0.4739 0.2714 0.3196 0.089 Uiso 1 1 calc R . .
C10 C 0.6168(3) 0.39240(13) 0.45477(19) 0.0711(7) Uani 1 1 d . . .
H10A H 0.5250 0.4191 0.4148 0.107 Uiso 1 1 calc R . .
H10B H 0.6980 0.4036 0.4249 0.107 Uiso 1 1 calc R . .
H10C H 0.6408 0.4201 0.5188 0.107 Uiso 1 1 calc R . .
C11 C 0.6125(3) 0.11235(17) 0.76300(16) 0.0786(7) Uani 1 1 d . . .
H11A H 0.5940 0.1613 0.7142 0.094 Uiso 1 1 calc R . .
H11B H 0.7195 0.1115 0.7969 0.094 Uiso 1 1 calc R . .
C12 C 0.5194(3) 0.12608(16) 0.83311(15) 0.0751(7) Uani 1 1 d . . .
H12A H 0.4192 0.1489 0.8002 0.090 Uiso 1 1 calc R . .
H12B H 0.5676 0.1689 0.8849 0.090 Uiso 1 1 calc R . .
C13 C 0.5124(3) 0.03059(16) 0.87224(16) 0.0692(6) Uani 1 1 d . . .
H13A H 0.5979 0.0188 0.9283 0.083 Uiso 1 1 calc R . .
H13B H 0.4192 0.0212 0.8913 0.083 Uiso 1 1 calc R . .
C14 C 0.5181(3) -0.03002(15) 0.78792(14) 0.0602(5) Uani 1 1 d . . .
H14A H 0.5890 -0.0804 0.8102 0.072 Uiso 1 1 calc R . .
H14B H 0.4189 -0.0563 0.7588 0.072 Uiso 1 1 calc R . .
C15 C 0.9480(2) 0.03308(16) 0.63055(19) 0.0740(7) Uani 1 1 d . . .
H15A H 0.9529 0.0915 0.6653 0.089 Uiso 1 1 calc R . .
H15B H 0.9461 0.0459 0.5629 0.089 Uiso 1 1 calc R . .
C16 C 1.0830(3) -0.02721(18) 0.6784(2) 0.0845(8) Uani 1 1 d . . .
H16A H 1.1603 -0.0237 0.6429 0.101 Uiso 1 1 calc R . .
H16B H 1.1269 -0.0088 0.7459 0.101 Uiso 1 1 calc R . .
C17 C 1.0181(2) -0.12174(15) 0.67294(16) 0.0653(6) Uani 1 1 d . . .
H17A H 1.0772 -0.1611 0.7247 0.078 Uiso 1 1 calc R . .
H17B H 1.0117 -0.1503 0.6099 0.078 Uiso 1 1 calc R . .
C18 C 0.8653(2) -0.10312(15) 0.68646(16) 0.0654(6) Uani 1 1 d . . .
H18A H 0.7958 -0.1528 0.6588 0.079 Uiso 1 1 calc R . .
H18B H 0.8700 -0.0970 0.7555 0.079 Uiso 1 1 calc R . .

loop_
_atom_site_aniso_label
_atom_site_aniso_U_11
_atom_site_aniso_U_22
_atom_site_aniso_U_33
_atom_site_aniso_U_23
_atom_site_aniso_U_13
_atom_site_aniso_U_12
Li1 0.0528(16) 0.0340(14) 0.0424(15) -0.0029(12) 0.0154(12) -0.0030(13)
O1 0.0517(7) 0.0241(6) 0.0477(7) -0.0019(5) 0.0179(5) -0.0020(5)
O2 0.0970(11) 0.0573(9) 0.0448(7) -0.0102(6) 0.0298(7) -0.0134(8)
O3 0.0511(8) 0.0538(9) 0.0664(9) 0.0080(7) 0.0050(6) 0.0041(6)
C1 0.0388(8) 0.0322(8) 0.0368(8) -0.0035(7) 0.0084(6) -0.0027(7)
C2 0.0396(8) 0.0295(8) 0.0391(9) -0.0034(7) 0.0040(7) 0.0015(7)
C3 0.0588(11) 0.0347(9) 0.0510(10) -0.0067(8) 0.0064(9) 0.0094(8)
C4 0.0579(12) 0.0725(15) 0.0489(11) -0.0107(10) 0.0124(9) 0.0254(11)
C5 0.0456(10) 0.0805(16) 0.0449(10) -0.0044(10) 0.0163(8) 0.0064(10)
C6 0.0483(10) 0.0535(11) 0.0501(10) -0.0041(9) 0.0186(8) -0.0096(9)
C7 0.0473(10) 0.0269(8) 0.0645(12) 0.0023(8) 0.0160(8) -0.0037(7)
C8 0.0414(10) 0.0530(12) 0.0939(16) 0.0066(11) 0.0139(10) -0.0044(9)
C9 0.0742(13) 0.0514(12) 0.0634(12) 0.0051(10) 0.0368(10) -0.0076(10)
C10 0.0760(14) 0.0343(11) 0.1053(18) 0.0063(11) 0.0281(13) -0.0115(10)
C11 0.1138(19) 0.0720(16) 0.0503(12) -0.0065(11) 0.0224(12) -0.0378(14)
C12 0.1035(18) 0.0664(15) 0.0455(11) -0.0120(11) 0.0024(11) 0.0261(14)
C13 0.0789(14) 0.0751(16) 0.0595(13) -0.0058(11) 0.0290(11) -0.0008(12)
C14 0.0708(13) 0.0602(13) 0.0513(11) 0.0030(10) 0.0194(10) 0.0010(11)
C15 0.0609(13) 0.0588(14) 0.0989(18) 0.0138(12) 0.0153(12) 0.0009(11)
C16 0.0570(13) 0.0801(18) 0.111(2) 0.0270(15) 0.0129(13) 0.0049(12)
C17 0.0726(14) 0.0625(14) 0.0563(12) 0.0066(10) 0.0094(10) 0.0186(11)
C18 0.0624(12) 0.0644(14) 0.0627(13) 0.0210(11) 0.0045(10) 0.0022(11)

loop_
_atom_type_symbol
_atom_type_description
_atom_type_scat_dispersion_real
_atom_type_scat_dispersion_imag
_atom_type_scat_source
C C 0.0033 0.0016 'International Tables Vol C Tables 4.2.6.8 and 6.1.1.4'
H H 0.0000 0.0000 'International Tables Vol C Tables 4.2.6.8 and 6.1.1.4'
Li Li -0.0003 0.0001 'International Tables Vol C Tables 4.2.6.8 and 6.1.1.4'
O O 0.0106 0.0060 'International Tables Vol C Tables 4.2.6.8 and 6.1.1.4'

loop_
_geom_angle_atom_site_label_1
_geom_angle_atom_site_label_2
_geom_angle_atom_site_label_3
_geom_angle
_geom_angle_site_symmetry_1
_geom_angle_site_symmetry_3
_geom_angle_publ_flag
O1 Li1 O1 97.10(13) . 3_656 ?
O1 Li1 O2 109.81(14) . . ?
O1 Li1 O2 123.47(15) 3_656 . ?
O1 Li1 O3 125.77(15) . . ?
O1 Li1 O3 110.16(14) 3_656 . ?
O2 Li1 O3 93.14(13) . . ?
O1 Li1 Li1 48.61(10) . 3_656 ?
O1 Li1 Li1 48.48(10) 3_656 3_656 ?
O2 Li1 Li1 132.3(2) . 3_656 ?
O3 Li1 Li1 134.56(19) . 3_656 ?
C1 O1 Li1 126.08(13) . . ?
C1 O1 Li1 126.19(13) . 3_656 ?
Li1 O1 Li1 82.90(13) . 3_656 ?
C14 O2 C11 107.11(15) . . ?
C14 O2 Li1 135.50(15) . . ?
C11 O2 Li1 117.17(14) . . ?
C15 O3 C18 108.48(15) . . ?
C15 O3 Li1 135.02(15) . . ?
C18 O3 Li1 116.45(14) . . ?
O1 C1 C6 119.40(15) . . ?
O1 C1 C2 123.05(14) . . ?
C6 C1 C2 117.55(15) . . ?
C3 C2 C1 117.47(16) . . ?
C3 C2 C7 121.56(15) . . ?
C1 C2 C7 120.97(14) . . ?
C4 C3 C2 123.14(18) . . ?
C5 C4 C3 119.37(18) . . ?
C4 C5 C6 119.32(18) . . ?
C5 C6 C1 123.14(18) . . ?
C2 C7 C8 110.17(15) . . ?
C2 C7 C9 110.11(14) . . ?
C8 C7 C9 109.48(16) . . ?
C2 C7 C10 112.14(15) . . ?
C8 C7 C10 107.44(16) . . ?
C9 C7 C10 107.41(16) . . ?
O2 C11 C12 104.64(18) . . ?
C11 C12 C13 102.32(18) . . ?
C14 C13 C12 103.37(17) . . ?
O2 C14 C13 108.42(18) . . ?
O3 C15 C16 106.47(18) . . ?
C17 C16 C15 103.70(19) . . ?
C16 C17 C18 101.83(18) . . ?
O3 C18 C17 105.14(17) . . ?

loop_
_geom_bond_atom_site_label_1
_geom_bond_atom_site_label_2
_geom_bond_distance
_geom_bond_site_symmetry_2
_geom_bond_publ_flag
Li1 O1 1.907(3) . ?
Li1 O1 1.911(3) 3_656 ?
Li1 O2 2.002(3) . ?
Li1 O3 2.014(3) . ?
Li1 Li1 2.527(6) 3_656 ?
O1 C1 1.3230(19) . ?
O1 Li1 1.911(3) 3_656 ?
O2 C14 1.410(2) . ?
O2 C11 1.438(2) . ?
O3 C15 1.413(3) . ?
O3 C18 1.444(2) . ?
C1 C6 1.409(2) . ?
C1 C2 1.426(2) . ?
C2 C3 1.399(2) . ?
C2 C7 1.525(2) . ?
C3 C4 1.386(3) . ?
C4 C5 1.369(3) . ?
C5 C6 1.375(3) . ?
C7 C8 1.534(3) . ?
C7 C9 1.534(3) . ?
C7 C10 1.539(3) . ?
C11 C12 1.481(3) . ?
C12 C13 1.492(3) . ?
C13 C14 1.490(3) . ?
C15 C16 1.516(3) . ?
C16 C17 1.481(3) . ?
C17 C18 1.485(3) . ?
